data_7045133
loop_
_publ_author_name
'Anwar, Muhammad U.'
'Al-Harrasi, Ahmed'
'Gavey, Emma L.'
'Pilkington, Melanie'
'Rawson, Jeremy M.'
'Thompson, Laurence K.'

_publ_section_title
;
 A new nitrogen rich open chain diazine ligand system: synthesis
 coordination chemistry and magneto-structural studies.
;
_journal_issue 8
_journal_name_full 'Dalton transactions (Cambridge, England : 2003)'
_journal_page_first 2511
_journal_page_last 2521
_journal_paper_doi 10.1039/c7dt03845c
_journal_volume 47
_journal_year 2018
_chemical_formula_moiety 'C26 H28 Cl4 Mn3 N10 O5, 0.33 (C H4 O), 0.67 (H2 O)'
_chemical_formula_sum 'C26.33 H30.66 Cl4 Mn3 N10 O6'
_chemical_formula_weight 889.85
_space_group_crystal_system triclinic
_space_group_IT_number 2
_space_group_name_Hall '-P 1'
_space_group_name_H-M_alt 'P -1'
_symmetry_space_group_name_Hall '-P 1'
_symmetry_space_group_name_H-M 'P -1'
_atom_sites_solution_hydrogens mixed
_atom_sites_solution_primary intrinsic
_atom_sites_solution_secondary difmap
_audit_creation_method SHELXL-2014/7
_audit_update_record
;
2017-11-11 deposited with the CCDC.
2017-12-21 downloaded from the CCDC.
;
_cell_angle_alpha 75.3919(17)
_cell_angle_beta 70.8407(17)
_cell_angle_gamma 75.991(2)
_cell_formula_units_Z 2
_cell_length_a 10.3696(5)
_cell_length_b 12.7637(6)
_cell_length_c 14.6867(6)
_cell_measurement_reflns_used 9882
_cell_measurement_temperature 173(2)
_cell_measurement_theta_max 24.67
_cell_measurement_theta_min 2.91
_cell_volume 1749.63(14)
_computing_cell_refinement 'Bruker SAINT'
_computing_data_collection 'Bruker APEX2'
_computing_data_reduction 'Bruker SAINT'
_computing_molecular_graphics 'Bruker SHELXTL'
_computing_publication_material 'Bruker SHELXTL'
_computing_structure_refinement 'SHELXL-2013 (Sheldrick 2013)'
_computing_structure_solution 'SHELXS-97 (Sheldrick 2008)'
_diffrn_ambient_temperature 173(2)
_diffrn_measured_fraction_theta_full 0.997
_diffrn_measured_fraction_theta_max 0.997
_diffrn_measurement_device_type 'Bruker APEX2'
_diffrn_measurement_method 'phi and omega scans'
_diffrn_radiation_type MoK\a
_diffrn_radiation_wavelength 0.71073
_diffrn_reflns_av_R_equivalents 0.0492
_diffrn_reflns_av_unetI/netI 0.0363
_diffrn_reflns_Laue_measured_fraction_full 0.997
_diffrn_reflns_Laue_measured_fraction_max 0.997
_diffrn_reflns_limit_h_max 12
_diffrn_reflns_limit_h_min -12
_diffrn_reflns_limit_k_max 14
_diffrn_reflns_limit_k_min -14
_diffrn_reflns_limit_l_max 17
_diffrn_reflns_limit_l_min -17
_diffrn_reflns_number 26967
_diffrn_reflns_point_group_measured_fraction_full 0.997
_diffrn_reflns_point_group_measured_fraction_max 0.997
_diffrn_reflns_theta_full 24.693
_diffrn_reflns_theta_max 24.693
_diffrn_reflns_theta_min 2.914
_diffrn_source 'fine focus sealed tube'
_exptl_absorpt_coefficient_mu 1.427
_exptl_absorpt_correction_T_max 0.7451
_exptl_absorpt_correction_T_min 0.6533
_exptl_absorpt_correction_type multi-scan
_exptl_absorpt_process_details sadabs
_exptl_crystal_colour orange
_exptl_crystal_density_diffrn 1.689
_exptl_crystal_description plate
_exptl_crystal_F_000 899
_exptl_crystal_size_max 0.10
_exptl_crystal_size_mid 0.05
_exptl_crystal_size_min 0.02
_refine_diff_density_max 0.644
_refine_diff_density_min -0.870
_refine_diff_density_rms 0.094
_refine_ls_extinction_method none
_refine_ls_goodness_of_fit_ref 1.083
_refine_ls_hydrogen_treatment mixed
_refine_ls_matrix_type full
_refine_ls_number_parameters 480
_refine_ls_number_reflns 5930
_refine_ls_number_restraints 5
_refine_ls_restrained_S_all 1.084
_refine_ls_R_factor_all 0.0549
_refine_ls_R_factor_gt 0.0419
_refine_ls_shift/su_max 0.000
_refine_ls_shift/su_mean 0.000
_refine_ls_structure_factor_coef Fsqd
_refine_ls_weighting_details 'w=1/[\s^2^(Fo^2^)+(0.0444P)^2^+5.0777P] where P=(Fo^2^+2Fc^2^)/3'
_refine_ls_weighting_scheme calc
_refine_ls_wR_factor_gt 0.1059
_refine_ls_wR_factor_ref 0.1173
_reflns_Friedel_coverage 0.000
_reflns_number_gt 4944
_reflns_number_total 5930
_reflns_threshold_expression 'I > 2\s(I)'
_cod_data_source_file c7dt03845c2.cif
_cod_data_source_block complex4
_cod_depositor_comments 'Adding full bibliography for 7045131--7045135.cif.'
_cod_database_code 7045133
_shelx_shelxl_version_number 2014/7
_shelx_space_group_comment
;
The symmetry employed for this shelxl refinement is uniquely defined
by the following loop, which should always be used as a source of
symmetry information in preference to the above space-group names.
They are only intended as comments.
;
_exptl_absorpt_special_details
;
SADABS 2016/2, Bruker AXS, Madison WI USA
;

loop_
_space_group_symop_operation_xyz
'x, y, z'
'-x, -y, -z'

loop_
_atom_site_label
_atom_site_type_symbol
_atom_site_fract_x
_atom_site_fract_y
_atom_site_fract_z
_atom_site_U_iso_or_equiv
_atom_site_adp_type
_atom_site_occupancy
_atom_site_site_symmetry_order
_atom_site_calc_flag
_atom_site_refinement_flags_posn
_atom_site_refinement_flags_adp
_atom_site_refinement_flags_occupancy
_atom_site_disorder_assembly
_atom_site_disorder_group
Mn1 Mn 0.97510(5) 0.37248(4) 0.26679(4) 0.01755(15) Uani 1 1 d . . . . .
Mn2 Mn 1.12421(6) 0.17335(5) 0.05518(4) 0.02763(17) Uani 1 1 d . . . . .
Mn3 Mn 0.63609(6) 0.25063(5) 0.45530(4) 0.02447(16) Uani 1 1 d D . . . .
Cl1 Cl 1.01580(12) 0.04242(9) 0.18570(9) 0.0429(3) Uani 1 1 d . . . . .
Cl2 Cl 0.99040(11) 0.27638(9) -0.05346(8) 0.0344(2) Uani 1 1 d . . . . .
Cl5 Cl 0.53661(11) 0.29323(10) 0.32239(8) 0.0355(3) Uani 1 1 d . . . . .
Cl6A Cl 0.8075(3) 0.0914(2) 0.4803(3) 0.0325(7) Uani 0.633(7) 1 d D . P A 1
Cl6B Cl 0.8017(6) 0.0874(5) 0.4447(4) 0.0325(7) Uani 0.367(7) 1 d D . P A 2
O1 O 1.1379(2) 0.2945(2) 0.13571(17) 0.0201(5) Uani 1 1 d . . . . .
O2 O 0.7798(3) 0.3694(2) 0.39969(18) 0.0217(6) Uani 1 1 d . . . . .
O3 O 0.8756(3) 0.5146(2) 0.1656(2) 0.0240(6) Uani 1 1 d D . . . .
H3 H 0.917(4) 0.563(3) 0.146(3) 0.029 Uiso 1 1 d D U . . .
C25 C 0.8221(6) 0.4975(4) 0.0963(4) 0.0466(12) Uani 1 1 d . . . . .
H25A H 0.8968 0.4610 0.0474 0.070 Uiso 1 1 calc R U . . .
H25B H 0.7807 0.5683 0.0636 0.070 Uiso 1 1 calc R U . . .
H25C H 0.7510 0.4510 0.1289 0.070 Uiso 1 1 calc R U . . .
O4 O 1.0545(3) 0.2265(2) 0.36317(19) 0.0246(6) Uani 1 1 d D . . . .
H4 H 0.997(4) 0.186(3) 0.392(3) 0.030 Uiso 1 1 d D U . . .
C26 C 1.1927(5) 0.1664(4) 0.3424(3) 0.0354(10) Uani 1 1 d . . . . .
H26A H 1.2114 0.1317 0.2859 0.053 Uiso 1 1 calc R U . . .
H26B H 1.2036 0.1096 0.3996 0.053 Uiso 1 1 calc R U . . .
H26C H 1.2581 0.2167 0.3273 0.053 Uiso 1 1 calc R U . . .
O6 O 0.8596(3) 0.2719(2) 0.2305(2) 0.0285(6) Uani 1 1 d D . . . .
H6A H 0.888(5) 0.2055(18) 0.229(3) 0.034 Uiso 1 1 d D U . . .
H6B H 0.775(2) 0.279(4) 0.244(3) 0.034 Uiso 1 1 d D U . . .
C1 C 1.2220(5) -0.0434(4) -0.0517(3) 0.0376(10) Uani 1 1 d . . . . .
H1 H 1.1306 -0.0568 -0.0177 0.045 Uiso 1 1 calc R U . . .
C2 C 1.3081(5) -0.1139(4) -0.1131(4) 0.0398(11) Uani 1 1 d . . . . .
H2 H 1.2773 -0.1752 -0.1197 0.048 Uiso 1 1 calc R U . . .
C3 C 1.4391(5) -0.0931(4) -0.1643(3) 0.0393(11) Uani 1 1 d . . . . .
H3A H 1.4994 -0.1382 -0.2091 0.047 Uiso 1 1 calc R U . . .
C4 C 1.4825(4) -0.0053(4) -0.1499(3) 0.0333(10) Uani 1 1 d . . . . .
H4A H 1.5735 0.0095 -0.1834 0.040 Uiso 1 1 calc R U . . .
C5 C 1.3909(4) 0.0599(3) -0.0860(3) 0.0253(8) Uani 1 1 d . . . . .
C6 C 1.4271(4) 0.1523(3) -0.0600(3) 0.0254(8) Uani 1 1 d . . . . .
C7 C 1.2596(4) 0.3219(3) 0.1032(2) 0.0189(7) Uani 1 1 d . . . . .
C8 C 1.2816(4) 0.4102(3) 0.1431(2) 0.0190(7) Uani 1 1 d . . . . .
C9 C 1.4063(4) 0.4486(3) 0.1138(3) 0.0235(8) Uani 1 1 d . . . . .
H9 H 1.4848 0.4165 0.0679 0.028 Uiso 1 1 calc R U . . .
C10 C 1.4140(4) 0.5337(3) 0.1523(3) 0.0283(9) Uani 1 1 d . . . . .
H10 H 1.4976 0.5624 0.1317 0.034 Uiso 1 1 calc R U . . .
C11 C 1.2992(4) 0.5779(3) 0.2213(3) 0.0257(8) Uani 1 1 d . . . . .
H11 H 1.3024 0.6372 0.2482 0.031 Uiso 1 1 calc R U . . .
C12 C 1.1800(4) 0.5326(3) 0.2497(3) 0.0202(8) Uani 1 1 d . . . . .
C13 C 1.0539(4) 0.5670(3) 0.3283(3) 0.0195(7) Uani 1 1 d . . . . .
C14 C 1.0385(4) 0.6535(3) 0.3743(3) 0.0251(8) Uani 1 1 d . . . . .
H14 H 1.1064 0.6996 0.3527 0.030 Uiso 1 1 calc R U . . .
C15 C 0.9222(4) 0.6711(3) 0.4524(3) 0.0268(9) Uani 1 1 d . . . . .
H15 H 0.9089 0.7304 0.4846 0.032 Uiso 1 1 calc R U . . .
C16 C 0.8251(4) 0.6024(3) 0.4836(3) 0.0233(8) Uani 1 1 d . . . . .
H16 H 0.7460 0.6122 0.5383 0.028 Uiso 1 1 calc R U . . .
C17 C 0.8469(4) 0.5185(3) 0.4325(2) 0.0190(7) Uani 1 1 d . . . . .
C18 C 0.7533(4) 0.4374(3) 0.4593(3) 0.0189(7) Uani 1 1 d . . . . .
C19 C 0.4704(4) 0.3541(3) 0.6325(3) 0.0209(8) Uani 1 1 d . . . . .
C20 C 0.3939(4) 0.2627(3) 0.6485(3) 0.0214(8) Uani 1 1 d . . . . .
C21 C 0.2799(4) 0.2433(3) 0.7274(3) 0.0255(8) Uani 1 1 d . . . . .
H21 H 0.2474 0.2874 0.7764 0.031 Uiso 1 1 calc R U . . .
C22 C 0.2136(4) 0.1584(3) 0.7341(3) 0.0305(9) Uani 1 1 d . . . . .
H22 H 0.1348 0.1436 0.7877 0.037 Uiso 1 1 calc R U . . .
C23 C 0.2634(5) 0.0958(4) 0.6621(3) 0.0353(10) Uani 1 1 d . . . . .
H23 H 0.2193 0.0375 0.6649 0.042 Uiso 1 1 calc R U . . .
C24 C 0.3786(5) 0.1195(3) 0.5857(3) 0.0348(10) Uani 1 1 d . . . . .
H24 H 0.4126 0.0760 0.5362 0.042 Uiso 1 1 calc R U . . .
N1 N 1.2602(3) 0.0422(3) -0.0377(2) 0.0292(8) Uani 1 1 d . . . . .
N2 N 1.3321(3) 0.1990(3) 0.0069(2) 0.0232(7) Uani 1 1 d . . . . .
N3 N 1.3660(3) 0.2821(3) 0.0370(2) 0.0213(7) Uani 1 1 d . . . . .
N4 N 1.1708(3) 0.4508(2) 0.2109(2) 0.0185(6) Uani 1 1 d . . . . .
N5 N 0.9579(3) 0.5024(2) 0.3555(2) 0.0175(6) Uani 1 1 d . . . . .
N6 N 0.6544(3) 0.4399(3) 0.5417(2) 0.0215(7) Uani 1 1 d . . . . .
N7 N 0.5822(3) 0.3549(2) 0.5589(2) 0.0206(7) Uani 1 1 d . . . . .
N8 N 0.4450(3) 0.2006(3) 0.5778(2) 0.0265(7) Uani 1 1 d . . . . .
N9 N 0.4231(3) 0.4274(3) 0.6918(2) 0.0243(7) Uani 1 1 d . . . . .
H9A H 0.4685 0.4811 0.6822 0.029 Uiso 1 1 calc R U . . .
H9B H 0.3466 0.4221 0.7404 0.029 Uiso 1 1 calc R U . . .
N10 N 1.5527(4) 0.1803(3) -0.1018(3) 0.0372(9) Uani 1 1 d . . . . .
H10A H 1.5741 0.2333 -0.0839 0.045 Uiso 1 1 calc R U . . .
H10B H 1.6138 0.1459 -0.1471 0.045 Uiso 1 1 calc R U . . .
O0AA O 1.7618(6) 0.1305(5) -0.2910(5) 0.0395(13) Uani 0.67 1 d . . P B 1
H0AD H 1.7258 0.1191 -0.3327 0.059 Uiso 0.67 1 d R U P B 1
H0AE H 1.8175 0.0693 -0.2784 0.059 Uiso 0.67 1 d R U P B 1
O1AA O 1.7870(12) 0.1377(10) -0.2489(9) 0.041(3) Uani 0.33 1 d . . P C 2
H1AA H 1.8424 0.0877 -0.2247 0.062 Uiso 0.33 1 d R U P C 2
C0AA C 1.8018(17) 0.1211(12) -0.3470(13) 0.035(3) Uani 0.33 1 d . . P C 2
H0AA H 1.7884 0.1926 -0.3902 0.052 Uiso 0.33 1 calc R U P C 2
H0AB H 1.7322 0.0789 -0.3432 0.052 Uiso 0.33 1 calc R U P C 2
H0AC H 1.8948 0.0806 -0.3732 0.052 Uiso 0.33 1 calc R U P C 2

loop_
_atom_site_aniso_label
_atom_site_aniso_U_11
_atom_site_aniso_U_22
_atom_site_aniso_U_33
_atom_site_aniso_U_23
_atom_site_aniso_U_13
_atom_site_aniso_U_12
Mn1 0.0164(3) 0.0178(3) 0.0183(3) -0.0041(2) -0.0022(2) -0.0058(2)
Mn2 0.0235(3) 0.0299(3) 0.0300(3) -0.0084(3) -0.0037(3) -0.0081(3)
Mn3 0.0223(3) 0.0230(3) 0.0251(3) -0.0079(2) 0.0011(2) -0.0060(2)
Cl1 0.0427(7) 0.0349(6) 0.0444(6) -0.0076(5) 0.0043(5) -0.0174(5)
Cl2 0.0336(6) 0.0365(6) 0.0338(5) -0.0070(4) -0.0093(4) -0.0076(4)
Cl5 0.0279(5) 0.0499(7) 0.0336(5) -0.0155(5) -0.0059(4) -0.0117(5)
Cl6A 0.0329(7) 0.0227(6) 0.0314(19) 0.0001(11) -0.0011(12) -0.0026(5)
Cl6B 0.0329(7) 0.0227(6) 0.0314(19) 0.0001(11) -0.0011(12) -0.0026(5)
O1 0.0169(13) 0.0249(13) 0.0191(12) -0.0065(10) 0.0000(10) -0.0094(11)
O2 0.0207(13) 0.0221(13) 0.0207(13) -0.0076(10) 0.0010(10) -0.0068(11)
O3 0.0167(13) 0.0209(14) 0.0337(15) -0.0102(11) -0.0023(11) -0.0034(11)
C25 0.051(3) 0.050(3) 0.039(3) -0.005(2) -0.021(2) -0.004(2)
O4 0.0265(15) 0.0207(14) 0.0234(14) -0.0001(11) -0.0031(11) -0.0079(11)
C26 0.034(2) 0.028(2) 0.035(2) 0.0019(18) -0.0103(19) 0.0035(19)
O6 0.0224(14) 0.0297(15) 0.0359(16) -0.0134(13) -0.0019(12) -0.0106(13)
C1 0.025(2) 0.045(3) 0.049(3) -0.021(2) -0.010(2) -0.008(2)
C2 0.032(2) 0.041(3) 0.055(3) -0.024(2) -0.014(2) -0.004(2)
C3 0.037(3) 0.039(3) 0.046(3) -0.024(2) -0.012(2) 0.006(2)
C4 0.025(2) 0.034(2) 0.037(2) -0.0122(19) -0.0048(18) 0.0000(18)
C5 0.021(2) 0.026(2) 0.027(2) -0.0049(16) -0.0053(16) -0.0020(16)
C6 0.021(2) 0.025(2) 0.028(2) -0.0043(16) -0.0065(16) -0.0003(16)
C7 0.0204(19) 0.0195(18) 0.0158(17) 0.0010(14) -0.0055(14) -0.0059(15)
C8 0.0180(18) 0.0229(19) 0.0150(17) 0.0004(14) -0.0040(14) -0.0066(15)
C9 0.0179(19) 0.029(2) 0.0228(19) -0.0051(16) -0.0016(15) -0.0076(16)
C10 0.022(2) 0.037(2) 0.030(2) -0.0064(17) -0.0044(16) -0.0155(17)
C11 0.026(2) 0.030(2) 0.025(2) -0.0073(16) -0.0045(16) -0.0127(17)
C12 0.0229(19) 0.0197(18) 0.0180(18) 0.0004(14) -0.0065(15) -0.0070(15)
C13 0.0203(19) 0.0220(19) 0.0173(17) -0.0031(14) -0.0065(14) -0.0047(15)
C14 0.028(2) 0.025(2) 0.028(2) -0.0057(16) -0.0099(17) -0.0127(17)
C15 0.033(2) 0.027(2) 0.026(2) -0.0139(16) -0.0093(17) -0.0040(17)
C16 0.024(2) 0.027(2) 0.0186(18) -0.0056(15) -0.0056(15) -0.0036(16)
C17 0.0191(18) 0.0203(18) 0.0170(17) -0.0027(14) -0.0058(14) -0.0023(15)
C18 0.0173(18) 0.0195(18) 0.0186(18) -0.0027(14) -0.0041(14) -0.0030(14)
C19 0.0184(19) 0.0248(19) 0.0170(17) -0.0014(14) -0.0047(15) -0.0024(15)
C20 0.0191(19) 0.0207(19) 0.0219(19) 0.0002(15) -0.0064(15) -0.0024(15)
C21 0.022(2) 0.029(2) 0.0214(19) -0.0049(16) -0.0011(15) -0.0037(16)
C22 0.026(2) 0.035(2) 0.025(2) -0.0002(17) 0.0002(16) -0.0105(18)
C23 0.034(2) 0.030(2) 0.040(2) -0.0035(19) -0.0042(19) -0.0148(19)
C24 0.033(2) 0.027(2) 0.041(2) -0.0145(19) 0.0005(19) -0.0064(18)
N1 0.0254(18) 0.0325(19) 0.0336(19) -0.0147(15) -0.0077(15) -0.0040(15)
N2 0.0193(16) 0.0248(17) 0.0267(17) -0.0087(13) -0.0035(13) -0.0063(13)
N3 0.0177(16) 0.0220(16) 0.0248(16) -0.0065(13) -0.0041(13) -0.0053(13)
N4 0.0190(15) 0.0210(16) 0.0171(15) -0.0036(12) -0.0045(12) -0.0072(13)
N5 0.0182(15) 0.0194(15) 0.0159(14) -0.0027(12) -0.0054(12) -0.0054(12)
N6 0.0204(16) 0.0252(17) 0.0194(16) -0.0050(13) -0.0030(13) -0.0080(13)
N7 0.0193(16) 0.0191(15) 0.0205(16) -0.0038(12) -0.0010(13) -0.0043(12)
N8 0.0210(17) 0.0261(18) 0.0291(18) -0.0079(14) 0.0001(14) -0.0051(14)
N9 0.0221(17) 0.0299(18) 0.0201(16) -0.0097(13) 0.0002(13) -0.0066(14)
N10 0.0247(19) 0.033(2) 0.050(2) -0.0172(17) 0.0062(16) -0.0101(16)
O0AA 0.033(3) 0.047(3) 0.039(4) -0.014(3) -0.008(3) -0.005(2)
O1AA 0.041(7) 0.051(7) 0.040(8) -0.021(6) -0.015(5) -0.004(5)
C0AA 0.042(9) 0.033(8) 0.030(8) -0.010(7) -0.008(7) -0.008(7)

loop_
_atom_type_symbol
_atom_type_description
_atom_type_scat_dispersion_real
_atom_type_scat_dispersion_imag
_atom_type_scat_source
C C 0.0033 0.0016 'International Tables Vol C Tables 4.2.6.8 and 6.1.1.4'
H H 0.0000 0.0000 'International Tables Vol C Tables 4.2.6.8 and 6.1.1.4'
Cl Cl 0.1484 0.1585 'International Tables Vol C Tables 4.2.6.8 and 6.1.1.4'
Mn Mn 0.3368 0.7283 'International Tables Vol C Tables 4.2.6.8 and 6.1.1.4'
N N 0.0061 0.0033 'International Tables Vol C Tables 4.2.6.8 and 6.1.1.4'
O O 0.0106 0.0060 'International Tables Vol C Tables 4.2.6.8 and 6.1.1.4'

loop_
_geom_angle_atom_site_label_1
_geom_angle_atom_site_label_2
_geom_angle_atom_site_label_3
_geom_angle
O4 Mn1 O6 89.67(11)
O4 Mn1 N4 96.91(10)
O6 Mn1 N4 143.99(11)
O4 Mn1 N5 98.33(10)
O6 Mn1 N5 145.14(11)
N4 Mn1 N5 68.87(10)
O4 Mn1 O3 173.93(10)
O6 Mn1 O3 84.41(10)
N4 Mn1 O3 88.69(10)
N5 Mn1 O3 85.84(10)
O4 Mn1 O2 81.74(10)
O6 Mn1 O2 78.23(10)
N4 Mn1 O2 137.71(10)
N5 Mn1 O2 69.54(9)
O3 Mn1 O2 95.70(9)
O4 Mn1 O1 85.88(9)
O6 Mn1 O1 75.97(9)
N4 Mn1 O1 69.29(9)
N5 Mn1 O1 138.16(10)
O3 Mn1 O1 93.96(9)
O2 Mn1 O1 151.37(9)
N2 Mn2 O1 72.50(10)
N2 Mn2 N1 71.10(12)
O1 Mn2 N1 142.10(11)
N2 Mn2 Cl1 129.92(10)
O1 Mn2 Cl1 101.53(7)
N1 Mn2 Cl1 93.77(9)
N2 Mn2 Cl2 113.60(9)
O1 Mn2 Cl2 104.91(7)
N1 Mn2 Cl2 98.99(9)
Cl1 Mn2 Cl2 115.85(5)
N7 Mn3 O2 72.34(10)
N7 Mn3 N8 72.27(12)
O2 Mn3 N8 144.52(11)
N7 Mn3 Cl6B 128.27(18)
O2 Mn3 Cl6B 98.40(16)
N8 Mn3 Cl6B 105.26(16)
N7 Mn3 Cl5 121.97(9)
O2 Mn3 Cl5 99.17(7)
N8 Mn3 Cl5 97.29(9)
Cl6B Mn3 Cl5 109.69(15)
N7 Mn3 Cl6A 114.80(14)
O2 Mn3 Cl6A 96.00(10)
N8 Mn3 Cl6A 100.87(11)
Cl5 Mn3 Cl6A 123.21(11)
C7 O1 Mn2 110.8(2)
C7 O1 Mn1 117.9(2)
Mn2 O1 Mn1 131.25(11)
C18 O2 Mn3 111.6(2)
C18 O2 Mn1 119.2(2)
Mn3 O2 Mn1 128.69(11)
C25 O3 Mn1 122.7(3)
C25 O3 H3 113(3)
Mn1 O3 H3 112(3)
O3 C25 H25A 109.5
O3 C25 H25B 109.5
H25A C25 H25B 109.5
O3 C25 H25C 109.5
H25A C25 H25C 109.5
H25B C25 H25C 109.5
C26 O4 Mn1 125.7(2)
C26 O4 H4 112(3)
Mn1 O4 H4 113(3)
O4 C26 H26A 109.5
O4 C26 H26B 109.5
H26A C26 H26B 109.5
O4 C26 H26C 109.5
H26A C26 H26C 109.5
H26B C26 H26C 109.5
Mn1 O6 H6A 122(3)
Mn1 O6 H6B 126(3)
H6A O6 H6B 105(5)
N1 C1 C2 123.6(4)
N1 C1 H1 118.2
C2 C1 H1 118.2
C3 C2 C1 118.4(4)
C3 C2 H2 120.8
C1 C2 H2 120.8
C2 C3 C4 119.2(4)
C2 C3 H3A 120.4
C4 C3 H3A 120.4
C5 C4 C3 118.7(4)
C5 C4 H4A 120.7
C3 C4 H4A 120.7
N1 C5 C4 122.5(4)
N1 C5 C6 113.6(3)
C4 C5 C6 123.8(4)
N2 C6 N10 123.5(4)
N2 C6 C5 115.5(3)
N10 C6 C5 120.9(4)
O1 C7 N3 127.1(3)
O1 C7 C8 117.5(3)
N3 C7 C8 115.3(3)
N4 C8 C9 121.8(3)
N4 C8 C7 114.7(3)
C9 C8 C7 123.5(3)
C10 C9 C8 118.9(4)
C10 C9 H9 120.6
C8 C9 H9 120.6
C9 C10 C11 119.9(3)
C9 C10 H10 120.1
C11 C10 H10 120.1
C12 C11 C10 118.0(4)
C12 C11 H11 121.0
C10 C11 H11 121.0
N4 C12 C11 122.4(3)
N4 C12 C13 114.4(3)
C11 C12 C13 123.1(3)
N5 C13 C14 122.0(3)
N5 C13 C12 114.0(3)
C14 C13 C12 123.9(3)
C15 C14 C13 118.5(3)
C15 C14 H14 120.8
C13 C14 H14 120.8
C16 C15 C14 120.0(3)
C16 C15 H15 120.0
C14 C15 H15 120.0
C15 C16 C17 118.0(3)
C15 C16 H16 121.0
C17 C16 H16 121.0
N5 C17 C16 122.2(3)
N5 C17 C18 114.0(3)
C16 C17 C18 123.8(3)
O2 C18 N6 126.8(3)
O2 C18 C17 117.0(3)
N6 C18 C17 116.2(3)
N7 C19 N9 124.7(4)
N7 C19 C20 115.1(3)
N9 C19 C20 120.2(3)
N8 C20 C21 122.4(4)
N8 C20 C19 114.3(3)
C21 C20 C19 123.3(3)
C20 C21 C22 118.9(4)
C20 C21 H21 120.5
C22 C21 H21 120.5
C23 C22 C21 119.2(4)
C23 C22 H22 120.4
C21 C22 H22 120.4
C22 C23 C24 118.6(4)
C22 C23 H23 120.7
C24 C23 H23 120.7
N8 C24 C23 123.4(4)
N8 C24 H24 118.3
C23 C24 H24 118.3
C1 N1 C5 117.6(4)
C1 N1 Mn2 127.5(3)
C5 N1 Mn2 114.8(3)
C6 N2 N3 116.9(3)
C6 N2 Mn2 123.1(3)
N3 N2 Mn2 119.3(2)
C7 N3 N2 109.5(3)
C8 N4 C12 119.0(3)
C8 N4 Mn1 120.0(2)
C12 N4 Mn1 120.9(2)
C17 N5 C13 119.2(3)
C17 N5 Mn1 119.8(2)
C13 N5 Mn1 120.9(2)
C18 N6 N7 108.9(3)
C19 N7 N6 116.2(3)
C19 N7 Mn3 122.7(3)
N6 N7 Mn3 120.3(2)
C24 N8 C20 117.4(3)
C24 N8 Mn3 127.5(3)
C20 N8 Mn3 115.1(2)
C19 N9 H9A 120.0
C19 N9 H9B 120.0
H9A N9 H9B 120.0
C6 N10 H10A 120.0
C6 N10 H10B 120.0
H10A N10 H10B 120.0
H0AD O0AA H0AE 104.5
C0AA O1AA H1AA 108.2
O1AA C0AA H0AA 109.5
O1AA C0AA H0AB 109.5
H0AA C0AA H0AB 109.5
O1AA C0AA H0AC 109.5
H0AA C0AA H0AC 109.5
H0AB C0AA H0AC 109.5

loop_
_geom_bond_atom_site_label_1
_geom_bond_atom_site_label_2
_geom_bond_distance
Mn1 O4 2.201(3)
Mn1 O6 2.208(3)
Mn1 N4 2.295(3)
Mn1 N5 2.297(3)
Mn1 O3 2.303(3)
Mn1 O2 2.306(2)
Mn1 O1 2.359(2)
Mn2 N2 2.116(3)
Mn2 O1 2.225(2)
Mn2 N1 2.323(3)
Mn2 Cl1 2.3686(12)
Mn2 Cl2 2.3900(12)
Mn3 N7 2.121(3)
Mn3 O2 2.204(3)
Mn3 N8 2.294(3)
Mn3 Cl6B 2.360(5)
Mn3 Cl5 2.3844(12)
Mn3 Cl6A 2.393(3)
O1 C7 1.295(4)
O2 C18 1.305(4)
O3 C25 1.391(5)
O3 H3 0.782(19)
C25 H25A 0.9800
C25 H25B 0.9800
C25 H25C 0.9800
O4 C26 1.426(5)
O4 H4 0.816(19)
C26 H26A 0.9800
C26 H26B 0.9800
C26 H26C 0.9800
O6 H6A 0.831(19)
O6 H6B 0.818(19)
C1 N1 1.331(5)
C1 C2 1.382(6)
C1 H1 0.9500
C2 C3 1.373(7)
C2 H2 0.9500
C3 C4 1.389(6)
C3 H3A 0.9500
C4 C5 1.380(6)
C4 H4A 0.9500
C5 N1 1.351(5)
C5 C6 1.487(6)
C6 N2 1.292(5)
C6 N10 1.338(5)
C7 N3 1.302(5)
C7 C8 1.487(5)
C8 N4 1.342(5)
C8 C9 1.390(5)
C9 C10 1.374(6)
C9 H9 0.9500
C10 C11 1.390(6)
C10 H10 0.9500
C11 C12 1.386(5)
C11 H11 0.9500
C12 N4 1.344(5)
C12 C13 1.490(5)
C13 N5 1.341(5)
C13 C14 1.386(5)
C14 C15 1.383(6)
C14 H14 0.9500
C15 C16 1.383(6)
C15 H15 0.9500
C16 C17 1.393(5)
C16 H16 0.9500
C17 N5 1.340(5)
C17 C18 1.483(5)
C18 N6 1.307(5)
C19 N7 1.300(5)
C19 N9 1.336(5)
C19 C20 1.494(5)
C20 N8 1.356(5)
C20 C21 1.378(5)
C21 C22 1.386(6)
C21 H21 0.9500
C22 C23 1.375(6)
C22 H22 0.9500
C23 C24 1.379(6)
C23 H23 0.9500
C24 N8 1.337(5)
C24 H24 0.9500
N2 N3 1.402(4)
N6 N7 1.391(4)
N9 H9A 0.8800
N9 H9B 0.8800
N10 H10A 0.8800
N10 H10B 0.8800
O0AA H0AD 0.8700
O0AA H0AE 0.8699
O1AA C0AA 1.461(17)
O1AA H1AA 0.8400
C0AA H0AA 0.9800
C0AA H0AB 0.9800
C0AA H0AC 0.9800
